data_1504958
loop_
_publ_author_name
'Liu, Yuxiu'
'Yan, Wuming'
'Chen, Yunfeng'
'Petersen, Jeffrey L.'
'Shi, Xiaodong'

_publ_section_title
;
 Efficient synthesis of N-2-aryl-1,2,3-triazole fluorophores via
 post-triazole arylation.
;
_journal_issue 23
_journal_name_full 'Organic letters'
_journal_page_first 5389
_journal_page_last 5392
_journal_paper_doi 10.1021/ol802246q
_journal_volume 10
_journal_year 2008
_chemical_formula_sum 'C24 H21 N3 O'
_chemical_formula_weight 367.44
_chemical_name_systematic
; 
 ? 
;
_space_group_IT_number 14
_symmetry_cell_setting monoclinic
_symmetry_space_group_name_Hall '-P 2ybc'
_symmetry_space_group_name_H-M 'P 1 21/c 1'
_atom_sites_solution_hydrogens geom
_atom_sites_solution_primary direct
_atom_sites_solution_secondary difmap
_audit_creation_method SHELXL-97
_cell_angle_alpha 90.00
_cell_angle_beta 97.997(2)
_cell_angle_gamma 90.00
_cell_formula_units_Z 8
_cell_length_a 11.6325(10)
_cell_length_b 20.372(2)
_cell_length_c 16.4678(16)
_cell_measurement_reflns_used 9326
_cell_measurement_temperature 293(2)
_cell_measurement_theta_max 27.52
_cell_measurement_theta_min 2.25
_cell_volume 3864.5(6)
_computing_structure_refinement 'SHELXL-97 (Sheldrick, 1997)'
_computing_structure_solution 'SHELXS-97 (Sheldrick, 1990)'
_diffrn_ambient_temperature 293(2)
_diffrn_measured_fraction_theta_full 0.990
_diffrn_measured_fraction_theta_max 0.990
_diffrn_radiation_monochromator graphite
_diffrn_radiation_source 'fine-focus sealed tube'
_diffrn_radiation_type MoK\a
_diffrn_radiation_wavelength 0.71073
_diffrn_reflns_av_R_equivalents 0.0540
_diffrn_reflns_av_sigmaI/netI 0.0795
_diffrn_reflns_limit_h_max 13
_diffrn_reflns_limit_h_min -15
_diffrn_reflns_limit_k_max 26
_diffrn_reflns_limit_k_min -26
_diffrn_reflns_limit_l_max 21
_diffrn_reflns_limit_l_min -21
_diffrn_reflns_number 27126
_diffrn_reflns_theta_full 27.59
_diffrn_reflns_theta_max 27.59
_diffrn_reflns_theta_min 1.60
_diffrn_standards_decay_% none
_exptl_absorpt_coefficient_mu 0.079
_exptl_absorpt_correction_type semi-empirical
_exptl_absorpt_process_details SADABS
_exptl_crystal_colour colorless
_exptl_crystal_density_diffrn 1.263
_exptl_crystal_density_method 'not measured'
_exptl_crystal_F_000 1552
_exptl_crystal_size_max 0.40
_exptl_crystal_size_mid 0.24
_exptl_crystal_size_min 0.16
_refine_diff_density_max 0.459
_refine_diff_density_min -0.248
_refine_diff_density_rms 0.046
_refine_ls_extinction_method none
_refine_ls_goodness_of_fit_ref 1.009
_refine_ls_hydrogen_treatment riding
_refine_ls_matrix_type full
_refine_ls_number_parameters 562
_refine_ls_number_reflns 8867
_refine_ls_number_restraints 14
_refine_ls_restrained_S_all 1.009
_refine_ls_R_factor_all 0.1087
_refine_ls_R_factor_gt 0.0575
_refine_ls_shift/su_max 0.005
_refine_ls_shift/su_mean 0.000
_refine_ls_structure_factor_coef Fsqd
_refine_ls_weighting_details 'calc w=1/[\s^2^(Fo^2^)+(0.0770P)^2^+0.5134P] where P=(Fo^2^+2Fc^2^)/3'
_refine_ls_weighting_scheme calc
_refine_ls_wR_factor_gt 0.1466
_refine_ls_wR_factor_ref 0.1789
_reflns_number_gt 5011
_reflns_number_total 8867
_reflns_threshold_expression >2sigma(I)
_cod_data_source_file ol802246q_si_002.cif
_cod_data_source_block ms57ccd
_cod_original_cell_volume 3864.6(6)
_cod_original_sg_symbol_H-M P21/c
_cod_database_code 1504958

loop_
_symmetry_equiv_pos_as_xyz
'x, y, z'
'-x, y+1/2, -z+1/2'
'-x, -y, -z'
'x, -y-1/2, z-1/2'

loop_
_atom_site_label
_atom_site_type_symbol
_atom_site_fract_x
_atom_site_fract_y
_atom_site_fract_z
_atom_site_U_iso_or_equiv
_atom_site_adp_type
_atom_site_occupancy
_atom_site_symmetry_multiplicity
_atom_site_calc_flag
_atom_site_refinement_flags
_atom_site_disorder_assembly
_atom_site_disorder_group
O1 O 0.88298(16) 0.11844(9) 1.11325(11) 0.0797(5) Uani 1 1 d . . .
H1 H 0.9213 0.0917 1.0912 0.120 Uiso 1 1 calc R . .
O2 O 0.35983(13) 0.38421(8) -0.12509(10) 0.0668(4) Uani 1 1 d . . .
H2 H 0.3998 0.4132 -0.1008 0.100 Uiso 1 1 calc R . .
N1 N 0.96885(12) 0.00508(8) 0.89366(10) 0.0452(4) Uani 1 1 d . . .
N2 N 1.03246(12) 0.05947(8) 0.90642(10) 0.0477(4) Uani 1 1 d . . .
N3 N 0.97879(13) 0.11033(8) 0.93553(11) 0.0542(4) Uani 1 1 d . . .
N4 N 0.50802(12) 0.49059(8) 0.10929(10) 0.0478(4) Uani 1 1 d . A .
N5 N 0.56788(12) 0.43694(8) 0.09623(11) 0.0504(4) Uani 1 1 d . . .
N6 N 0.50513(13) 0.38780(8) 0.06050(11) 0.0532(4) Uani 1 1 d . . .
C1 C 0.86583(14) 0.02156(9) 0.91526(12) 0.0448(4) Uani 1 1 d . . .
C2 C 0.87302(15) 0.08758(10) 0.94194(13) 0.0504(5) Uani 1 1 d . . .
C3 C 0.76795(15) -0.02470(9) 0.90424(13) 0.0471(5) Uani 1 1 d . . .
C4 C 0.66356(17) -0.00853(11) 0.92893(16) 0.0626(6) Uani 1 1 d . . .
H4 H 0.6566 0.0314 0.9551 0.075 Uiso 1 1 calc R . .
C5 C 0.56131(17) -0.05298(12) 0.91501(17) 0.0681(7) Uani 1 1 d . . .
H5A H 0.4912 -0.0269 0.9030 0.082 Uiso 1 1 calc R . .
H5B H 0.5562 -0.0779 0.9646 0.082 Uiso 1 1 calc R . .
C6 C 0.5692(2) -0.09937(16) 0.8457(2) 0.0962(10) Uani 1 1 d . . .
H6A H 0.5087 -0.1322 0.8448 0.115 Uiso 1 1 calc R . .
H6B H 0.5557 -0.0753 0.7944 0.115 Uiso 1 1 calc R . .
C7 C 0.68164(19) -0.13226(13) 0.8517(2) 0.0823(8) Uani 1 1 d . . .
H7A H 0.6843 -0.1575 0.8020 0.099 Uiso 1 1 calc R . .
H7B H 0.6880 -0.1629 0.8972 0.099 Uiso 1 1 calc R . .
C8 C 0.78448(17) -0.08690(10) 0.86375(15) 0.0572(5) Uani 1 1 d . . .
H8A H 0.8486 -0.1099 0.8956 0.069 Uiso 1 1 calc R . .
H8B H 0.8071 -0.0775 0.8104 0.069 Uiso 1 1 calc R . .
C9 C 1.14499(15) 0.06690(10) 0.88280(13) 0.0482(5) Uani 1 1 d . . .
C10 C 1.21255(17) 0.11882(11) 0.91492(15) 0.0603(6) Uani 1 1 d . . .
H10 H 1.1856 0.1475 0.9520 0.072 Uiso 1 1 calc R . .
C11 C 1.32011(19) 0.12757(13) 0.89143(18) 0.0745(7) Uani 1 1 d . . .
H11 H 1.3662 0.1626 0.9124 0.089 Uiso 1 1 calc R . .
C12 C 1.36000(18) 0.08504(14) 0.83733(18) 0.0771(8) Uani 1 1 d . . .
H12 H 1.4330 0.0913 0.8217 0.093 Uiso 1 1 calc R . .
C13 C 1.29249(19) 0.03327(14) 0.80613(17) 0.0734(7) Uani 1 1 d . . .
H13 H 1.3204 0.0041 0.7700 0.088 Uiso 1 1 calc R . .
C14 C 1.18321(16) 0.02418(11) 0.82811(14) 0.0590(6) Uani 1 1 d . . .
H14 H 1.1364 -0.0103 0.8062 0.071 Uiso 1 1 calc R . .
C15 C 0.78916(17) 0.13224(10) 0.97389(16) 0.0569(6) Uani 1 1 d . . .
C16 C 0.7994(2) 0.14439(11) 1.05626(18) 0.0648(6) Uani 1 1 d . . .
C17 C 0.7208(2) 0.18642(12) 1.0884(2) 0.0818(8) Uani 1 1 d . . .
H17 H 0.7269 0.1932 1.1447 0.098 Uiso 1 1 calc R . .
C18 C 0.6367(2) 0.21684(12) 1.0376(2) 0.0854(9) Uani 1 1 d . . .
H18 H 0.5842 0.2435 1.0598 0.102 Uiso 1 1 calc R . .
C19 C 0.62596(19) 0.20937(11) 0.9513(2) 0.0750(8) Uani 1 1 d . . .
C20 C 0.5438(2) 0.24408(13) 0.8972(3) 0.0945(11) Uani 1 1 d . . .
H20 H 0.4937 0.2730 0.9184 0.113 Uiso 1 1 calc R . .
C21 C 0.5357(2) 0.23650(14) 0.8154(3) 0.1016(11) Uani 1 1 d . . .
H21 H 0.4806 0.2601 0.7809 0.122 Uiso 1 1 calc R . .
C22 C 0.6105(2) 0.19283(14) 0.7821(2) 0.0916(9) Uani 1 1 d . . .
H22 H 0.6043 0.1873 0.7256 0.110 Uiso 1 1 calc R . .
C23 C 0.6924(2) 0.15856(12) 0.83302(19) 0.0756(7) Uani 1 1 d . . .
H24 H 0.7416 0.1299 0.8105 0.091 Uiso 1 1 calc R . .
C24 C 0.70340(17) 0.16585(10) 0.91862(18) 0.0630(6) Uani 1 1 d . . .
C25 C 0.39771(15) 0.47549(9) 0.08016(12) 0.0457(5) Uani 1 1 d D . .
C26 C 0.39637(15) 0.41070(9) 0.04917(13) 0.0481(5) Uani 1 1 d . A .
C27 C 0.3090(12) 0.5229(8) 0.0903(17) 0.051(5) Uani 0.444(13) 1 d PD A 1
C28 C 0.1980(13) 0.5079(8) 0.0678(15) 0.060(5) Uani 0.444(13) 1 d PD A 1
H28B H 0.1811 0.4652 0.0503 0.072 Uiso 0.444(13) 1 calc PR A 1
C29 C 0.0970(12) 0.5542(8) 0.0682(13) 0.105(8) Uani 0.444(13) 1 d PD A 1
H29A H 0.0268 0.5298 0.0731 0.126 Uiso 0.444(13) 1 calc PR A 1
H29B H 0.0848 0.5792 0.0175 0.126 Uiso 0.444(13) 1 calc PR A 1
C30 C 0.1259(7) 0.6009(5) 0.1419(7) 0.076(2) Uani 0.444(13) 1 d PD A 1
H30A H 0.0629 0.6316 0.1453 0.091 Uiso 0.444(13) 1 calc PR A 1
H30B H 0.1408 0.5765 0.1929 0.091 Uiso 0.444(13) 1 calc PR A 1
C31 C 0.2356(8) 0.6369(5) 0.1239(8) 0.066(2) Uani 0.444(13) 1 d PD A 1
H31A H 0.2214 0.6567 0.0699 0.079 Uiso 0.444(13) 1 calc PR A 1
H31B H 0.2548 0.6716 0.1638 0.079 Uiso 0.444(13) 1 calc PR A 1
C32 C 0.3353(10) 0.5895(5) 0.1276(10) 0.058(4) Uani 0.444(13) 1 d PD A 1
H32A H 0.3673 0.5835 0.1847 0.069 Uiso 0.444(13) 1 calc PR A 1
H32B H 0.3952 0.6096 0.1004 0.069 Uiso 0.444(13) 1 calc PR A 1
C27' C 0.3014(9) 0.5231(7) 0.0854(13) 0.048(4) Uani 0.556(13) 1 d PD A 2
C28' C 0.1890(11) 0.5093(7) 0.0581(14) 0.072(5) Uani 0.556(13) 1 d PD A 2
H28A H 0.1706 0.4712 0.0280 0.086 Uiso 0.556(13) 1 calc PR A 2
C29' C 0.0931(9) 0.5545(5) 0.0754(9) 0.077(5) Uani 0.556(13) 1 d PD A 2
H29C H 0.0554 0.5362 0.1192 0.092 Uiso 0.556(13) 1 calc PR A 2
H29D H 0.0357 0.5577 0.0269 0.092 Uiso 0.556(13) 1 calc PR A 2
C30' C 0.1387(6) 0.6239(4) 0.1004(7) 0.088(3) Uani 0.556(13) 1 d PD A 2
H30C H 0.1569 0.6469 0.0522 0.106 Uiso 0.556(13) 1 calc PR A 2
H30D H 0.0783 0.6484 0.1222 0.106 Uiso 0.556(13) 1 calc PR A 2
C31' C 0.2455(7) 0.6216(5) 0.1638(6) 0.070(2) Uani 0.556(13) 1 d PD A 2
H31C H 0.2278 0.5995 0.2127 0.085 Uiso 0.556(13) 1 calc PR A 2
H31D H 0.2709 0.6659 0.1788 0.085 Uiso 0.556(13) 1 calc PR A 2
C32' C 0.3429(10) 0.5844(6) 0.1281(8) 0.068(4) Uani 0.556(13) 1 d PD A 2
H32C H 0.3753 0.6129 0.0899 0.081 Uiso 0.556(13) 1 calc PR A 2
H32D H 0.4043 0.5739 0.1723 0.081 Uiso 0.556(13) 1 calc PR A 2
C33 C 0.68921(15) 0.42983(10) 0.12355(14) 0.0524(5) Uani 1 1 d . . .
C34 C 0.74815(16) 0.47635(11) 0.17305(14) 0.0599(6) Uani 1 1 d . . .
H34 H 0.7095 0.5129 0.1895 0.072 Uiso 1 1 calc R . .
C35 C 0.86568(18) 0.46831(13) 0.19821(16) 0.0724(7) Uani 1 1 d . . .
H35 H 0.9066 0.5002 0.2308 0.087 Uiso 1 1 calc R . .
C36 C 0.92211(19) 0.41413(15) 0.17580(19) 0.0863(9) Uani 1 1 d . . .
H36 H 1.0009 0.4084 0.1938 0.104 Uiso 1 1 calc R . .
C37 C 0.8617(2) 0.36823(15) 0.1265(2) 0.0964(10) Uani 1 1 d . . .
H37 H 0.9002 0.3314 0.1108 0.116 Uiso 1 1 calc R . .
C38 C 0.74457(19) 0.37546(12) 0.09972(18) 0.0768(8) Uani 1 1 d . . .
H38 H 0.7042 0.3440 0.0661 0.092 Uiso 1 1 calc R . .
C39 C 0.30315(15) 0.36707(9) 0.00921(14) 0.0508(5) Uani 1 1 d . . .
C40 C 0.29086(17) 0.35706(10) -0.07377(14) 0.0544(5) Uani 1 1 d . A .
C41 C 0.20367(18) 0.31510(11) -0.11284(15) 0.0623(6) Uani 1 1 d . . .
H41 H 0.1946 0.3099 -0.1695 0.075 Uiso 1 1 calc R A .
C42 C 0.13321(18) 0.28238(11) -0.06796(17) 0.0657(7) Uani 1 1 d . A .
H42 H 0.0751 0.2556 -0.0946 0.079 Uiso 1 1 calc R . .
C43 C 0.14571(16) 0.28789(10) 0.01828(15) 0.0572(6) Uani 1 1 d . . .
C44 C 0.07812(18) 0.25155(11) 0.06638(19) 0.0693(7) Uani 1 1 d . A .
H44 H 0.0214 0.2233 0.0410 0.083 Uiso 1 1 calc R . .
C45 C 0.0939(2) 0.25690(12) 0.1493(2) 0.0748(7) Uani 1 1 d . . .
H45 H 0.0494 0.2317 0.1803 0.090 Uiso 1 1 calc R A .
C46 C 0.1772(2) 0.30041(12) 0.18826(17) 0.0735(7) Uani 1 1 d . A .
H46 H 0.1865 0.3048 0.2450 0.088 Uiso 1 1 calc R . .
C47 C 0.24431(19) 0.33627(11) 0.14357(15) 0.0638(6) Uani 1 1 d . . .
H47 H 0.2997 0.3646 0.1704 0.077 Uiso 1 1 calc R A .
C48 C 0.23186(16) 0.33143(9) 0.05755(14) 0.0527(5) Uani 1 1 d . A .

loop_
_atom_site_aniso_label
_atom_site_aniso_U_11
_atom_site_aniso_U_22
_atom_site_aniso_U_33
_atom_site_aniso_U_23
_atom_site_aniso_U_13
_atom_site_aniso_U_12
O1 0.0946(12) 0.0665(12) 0.0807(12) -0.0127(9) 0.0214(10) 0.0050(10)
O2 0.0708(9) 0.0592(10) 0.0682(10) -0.0099(8) 0.0017(8) -0.0102(8)
N1 0.0403(7) 0.0377(9) 0.0564(10) -0.0023(7) 0.0024(7) -0.0006(7)
N2 0.0406(7) 0.0399(9) 0.0627(11) -0.0047(8) 0.0070(7) -0.0009(7)
N3 0.0486(8) 0.0415(9) 0.0733(12) -0.0106(9) 0.0113(8) -0.0007(7)
N4 0.0422(8) 0.0394(9) 0.0601(11) -0.0067(8) 0.0009(7) 0.0009(7)
N5 0.0427(8) 0.0401(9) 0.0659(11) -0.0094(8) -0.0011(7) 0.0012(7)
N6 0.0472(8) 0.0406(9) 0.0684(12) -0.0116(8) -0.0036(8) 0.0006(7)
C1 0.0394(8) 0.0389(10) 0.0551(12) -0.0004(9) 0.0025(8) 0.0024(8)
C2 0.0456(9) 0.0395(11) 0.0658(14) -0.0048(10) 0.0067(9) -0.0003(8)
C3 0.0431(9) 0.0396(11) 0.0576(12) 0.0023(9) 0.0033(8) 0.0005(8)
C4 0.0500(11) 0.0520(13) 0.0873(17) -0.0050(12) 0.0151(11) -0.0032(10)
C5 0.0447(10) 0.0612(15) 0.0988(19) 0.0019(14) 0.0111(11) -0.0005(10)
C6 0.0603(14) 0.105(2) 0.122(3) -0.022(2) 0.0088(15) -0.0266(15)
C7 0.0616(13) 0.0642(16) 0.120(2) -0.0314(16) 0.0105(14) -0.0142(12)
C8 0.0528(10) 0.0462(12) 0.0724(15) -0.0045(11) 0.0072(10) -0.0061(9)
C9 0.0396(8) 0.0463(11) 0.0572(12) 0.0069(10) 0.0011(8) 0.0016(8)
C10 0.0506(11) 0.0526(13) 0.0754(16) 0.0038(11) 0.0015(10) -0.0075(10)
C11 0.0530(12) 0.0697(17) 0.099(2) 0.0104(15) 0.0043(13) -0.0129(12)
C12 0.0439(11) 0.091(2) 0.097(2) 0.0270(16) 0.0128(12) -0.0006(12)
C13 0.0572(12) 0.0844(18) 0.0816(18) 0.0082(14) 0.0205(12) 0.0093(13)
C14 0.0478(10) 0.0617(14) 0.0678(15) -0.0028(12) 0.0091(10) 0.0005(10)
C15 0.0511(10) 0.0373(11) 0.0853(17) -0.0107(11) 0.0199(11) -0.0027(9)
C16 0.0656(13) 0.0415(12) 0.0916(19) -0.0123(12) 0.0262(13) -0.0056(10)
C17 0.0881(17) 0.0562(16) 0.109(2) -0.0196(15) 0.0429(17) -0.0054(14)
C18 0.0726(15) 0.0486(14) 0.145(3) -0.0217(17) 0.0523(18) -0.0033(13)
C19 0.0519(12) 0.0354(12) 0.142(3) -0.0050(14) 0.0286(14) -0.0018(10)
C20 0.0556(14) 0.0451(15) 0.186(4) 0.005(2) 0.028(2) 0.0035(11)
C21 0.0596(15) 0.0584(18) 0.183(4) 0.029(2) 0.002(2) 0.0090(13)
C22 0.0718(15) 0.0710(18) 0.127(3) 0.0175(18) -0.0024(16) 0.0070(14)
C23 0.0592(13) 0.0537(14) 0.113(2) 0.0033(15) 0.0078(14) 0.0079(11)
C24 0.0491(11) 0.0390(11) 0.103(2) -0.0055(12) 0.0184(12) -0.0015(9)
C25 0.0415(9) 0.0384(10) 0.0558(12) -0.0048(9) 0.0013(8) -0.0019(8)
C26 0.0436(9) 0.0402(11) 0.0588(13) -0.0055(9) 0.0014(8) -0.0003(8)
C27 0.056(8) 0.035(9) 0.057(9) -0.005(6) -0.009(5) -0.012(6)
C28 0.054(9) 0.036(6) 0.087(8) -0.020(5) 0.001(6) 0.016(5)
C29 0.040(8) 0.085(12) 0.186(19) -0.054(10) 0.007(9) -0.011(7)
C30 0.060(3) 0.069(5) 0.102(7) -0.003(4) 0.024(4) 0.022(3)
C31 0.054(4) 0.045(4) 0.097(8) -0.014(4) 0.007(5) 0.006(3)
C32 0.053(6) 0.021(4) 0.093(10) -0.021(4) -0.008(5) -0.009(4)
C27' 0.034(5) 0.041(7) 0.070(9) -0.006(5) 0.012(4) 0.009(4)
C28' 0.044(6) 0.066(7) 0.100(8) 0.000(5) -0.013(5) -0.008(4)
C29' 0.047(7) 0.062(8) 0.119(9) 0.003(7) 0.004(5) 0.021(5)
C30' 0.065(4) 0.070(5) 0.127(7) -0.024(4) 0.007(4) 0.021(3)
C31' 0.064(3) 0.051(4) 0.098(6) -0.014(4) 0.017(4) 0.007(3)
C32' 0.052(4) 0.067(6) 0.089(8) 0.004(5) 0.028(4) 0.021(4)
C33 0.0415(9) 0.0496(12) 0.0640(13) -0.0041(10) 0.0005(9) 0.0027(9)
C34 0.0482(10) 0.0600(14) 0.0677(15) -0.0099(11) -0.0051(10) 0.0020(10)
C35 0.0501(11) 0.0847(18) 0.0777(17) -0.0091(14) -0.0071(11) -0.0011(12)
C36 0.0449(11) 0.106(2) 0.104(2) -0.0165(18) -0.0074(12) 0.0112(13)
C37 0.0590(14) 0.090(2) 0.136(3) -0.0307(19) -0.0037(15) 0.0265(14)
C38 0.0549(12) 0.0654(16) 0.106(2) -0.0254(15) -0.0044(13) 0.0097(11)
C39 0.0458(9) 0.0372(10) 0.0662(14) -0.0118(10) -0.0035(9) 0.0024(8)
C40 0.0501(10) 0.0399(11) 0.0701(15) -0.0081(10) -0.0023(10) 0.0023(9)
C41 0.0617(12) 0.0494(13) 0.0710(15) -0.0155(11) -0.0081(11) -0.0015(11)
C42 0.0519(11) 0.0452(12) 0.0936(19) -0.0157(12) -0.0116(12) -0.0027(10)
C43 0.0441(10) 0.0386(11) 0.0865(17) -0.0091(11) 0.0004(10) 0.0011(9)
C44 0.0507(11) 0.0430(12) 0.113(2) -0.0056(13) 0.0052(13) -0.0020(9)
C45 0.0629(13) 0.0555(15) 0.109(2) 0.0054(15) 0.0211(14) 0.0001(11)
C46 0.0804(15) 0.0587(15) 0.0826(18) -0.0006(13) 0.0153(14) 0.0004(13)
C47 0.0638(12) 0.0491(13) 0.0780(17) -0.0088(12) 0.0084(12) -0.0055(11)
C48 0.0460(10) 0.0356(10) 0.0746(15) -0.0075(10) 0.0019(10) 0.0025(8)

loop_
_atom_type_symbol
_atom_type_description
_atom_type_scat_dispersion_real
_atom_type_scat_dispersion_imag
_atom_type_scat_source
C C 0.0033 0.0016 'International Tables Vol C Tables 4.2.6.8 and 6.1.1.4'
H H 0.0000 0.0000 'International Tables Vol C Tables 4.2.6.8 and 6.1.1.4'
N N 0.0061 0.0033 'International Tables Vol C Tables 4.2.6.8 and 6.1.1.4'
O O 0.0106 0.0060 'International Tables Vol C Tables 4.2.6.8 and 6.1.1.4'

loop_
_geom_angle_atom_site_label_1
_geom_angle_atom_site_label_2
_geom_angle_atom_site_label_3
_geom_angle
N2 N1 C1 104.31(15)
N1 N2 N3 115.19(14)
N1 N2 C9 123.81(16)
N3 N2 C9 120.64(16)
C2 N3 N2 103.99(15)
N5 N4 C25 104.48(15)
N6 N5 N4 115.07(14)
N6 N5 C33 121.45(16)
N4 N5 C33 123.33(16)
N5 N6 C26 104.47(15)
N1 C1 C2 107.73(15)
N1 C1 C3 120.85(17)
C2 C1 C3 131.29(16)
N3 C2 C1 108.77(16)
N3 C2 C15 118.35(17)
C1 C2 C15 132.88(17)
C4 C3 C8 121.51(18)
C4 C3 C1 120.75(18)
C8 C3 C1 117.70(16)
C3 C4 C5 122.0(2)
C4 C5 C6 111.7(2)
C7 C6 C5 112.9(2)
C6 C7 C8 114.5(2)
C3 C8 C7 116.23(18)
C14 C9 C10 121.32(19)
C14 C9 N2 120.42(18)
C10 C9 N2 118.25(19)
C11 C10 C9 119.0(2)
C12 C11 C10 120.4(2)
C11 C12 C13 120.1(2)
C12 C13 C14 120.3(2)
C9 C14 C13 118.8(2)
C16 C15 C24 120.1(2)
C16 C15 C2 119.5(2)
C24 C15 C2 120.2(2)
O1 C16 C15 124.7(2)
O1 C16 C17 114.6(3)
C15 C16 C17 120.8(3)
C18 C17 C16 120.0(3)
C17 C18 C19 121.9(2)
C20 C19 C18 122.7(3)
C20 C19 C24 119.0(3)
C18 C19 C24 118.3(2)
C21 C20 C19 121.6(3)
C20 C21 C22 120.1(3)
C23 C22 C21 119.9(3)
C22 C23 C24 121.2(3)
C23 C24 C19 118.1(2)
C23 C24 C15 123.1(2)
C19 C24 C15 118.7(3)
N4 C25 C26 107.76(16)
N4 C25 C27 118.0(6)
C26 C25 C27 134.1(6)
N4 C25 C27' 121.2(5)
C26 C25 C27' 131.0(5)
C27 C25 C27' 3.8(15)
N6 C26 C25 108.22(16)
N6 C26 C39 118.15(17)
C25 C26 C39 133.63(16)
C28 C27 C25 119.9(11)
C28 C27 C32 117.1(11)
C25 C27 C32 123.0(12)
C27 C28 C29 125.6(12)
C28 C29 C30 107.8(12)
C31 C30 C29 103.7(12)
C32 C31 C30 110.1(9)
C31 C32 C27 116.8(10)
C28' C27' C32' 124.6(10)
C28' C27' C25 123.1(10)
C32' C27' C25 112.2(9)
C27' C28' C29' 121.3(12)
C28' C29' C30' 112.0(9)
C31' C30' C29' 112.0(9)
C30' C31' C32' 109.2(9)
C27' C32' C31' 112.8(8)
C38 C33 C34 121.00(18)
C38 C33 N5 118.46(19)
C34 C33 N5 120.54(18)
C33 C34 C35 119.2(2)
C36 C35 C34 120.6(2)
C35 C36 C37 119.2(2)
C36 C37 C38 121.3(3)
C33 C38 C37 118.6(2)
C40 C39 C48 119.56(18)
C40 C39 C26 120.02(19)
C48 C39 C26 120.24(19)
O2 C40 C39 124.78(18)
O2 C40 C41 114.3(2)
C39 C40 C41 120.9(2)
C42 C41 C40 120.1(2)
C41 C42 C43 121.7(2)
C44 C43 C42 122.6(2)
C44 C43 C48 119.1(2)
C42 C43 C48 118.3(2)
C45 C44 C43 121.2(2)
C44 C45 C46 120.0(2)
C47 C46 C45 120.3(3)
C46 C47 C48 121.4(2)
C47 C48 C43 117.9(2)
C47 C48 C39 122.69(19)
C43 C48 C39 119.4(2)

loop_
_geom_bond_atom_site_label_1
_geom_bond_atom_site_label_2
_geom_bond_distance
O1 C16 1.361(3)
O2 C40 1.361(3)
N1 N2 1.333(2)
N1 C1 1.339(2)
N2 N3 1.333(2)
N2 C9 1.425(2)
N3 C2 1.333(2)
N4 N5 1.330(2)
N4 C25 1.342(2)
N5 N6 1.327(2)
N5 C33 1.428(2)
N6 C26 1.337(2)
C1 C2 1.414(3)
C1 C3 1.470(2)
C2 C15 1.483(3)
C3 C4 1.373(3)
C3 C8 1.457(3)
C4 C5 1.487(3)
C5 C6 1.495(4)
C6 C7 1.460(3)
C7 C8 1.503(3)
C9 C14 1.370(3)
C9 C10 1.379(3)
C10 C11 1.372(3)
C11 C12 1.369(4)
C12 C13 1.371(4)
C13 C14 1.382(3)
C15 C16 1.368(3)
C15 C24 1.428(3)
C16 C17 1.409(3)
C17 C18 1.346(4)
C18 C19 1.417(4)
C19 C20 1.404(4)
C19 C24 1.422(3)
C20 C21 1.346(5)
C21 C22 1.408(4)
C22 C23 1.369(3)
C23 C24 1.406(4)
C25 C26 1.414(3)
C25 C27 1.440(12)
C25 C27' 1.492(9)
C26 C39 1.483(2)
C27 C28 1.328(14)
C27 C32 1.504(13)
C28 C29 1.507(14)
C29 C30 1.542(15)
C30 C31 1.535(13)
C31 C32 1.503(13)
C27' C28' 1.352(12)
C27' C32' 1.482(12)
C28' C29' 1.504(13)
C29' C30' 1.546(11)
C30' C31' 1.509(12)
C31' C32' 1.545(11)
C33 C38 1.366(3)
C33 C34 1.370(3)
C34 C35 1.382(3)
C35 C36 1.361(4)
C36 C37 1.367(4)
C37 C38 1.380(3)
C39 C40 1.369(3)
C39 C48 1.425(3)
C40 C41 1.411(3)
C41 C42 1.353(3)
C42 C43 1.412(3)
C43 C44 1.403(3)
C43 C48 1.424(3)
C44 C45 1.357(4)
C45 C46 1.401(3)
C46 C47 1.358(3)
C47 C48 1.407(3)
